data_2232911
loop_
_publ_author_name
'Viljoen, J. Augustinus'
'Visser, Hendrik G.'
'Roodt, Andreas'

_publ_section_title
;
 Di-\m-hydroxido-bis[tris(4,4,4-trifluoro-1-phenylacetylacetonato-\k^2^<i>O</i>,<i>O</i>')hafnium(IV)]
 dimethylformamide disolvate
;
_journal_coeditor_code PV2484
_journal_issue 12
_journal_name_full 'Acta Crystallographica Section E'
_journal_page_first m1822
_journal_page_last m1823
_journal_paper_doi 10.1107/S1600536811049543
_journal_volume 67
_journal_year 2011
_chemical_formula_iupac '[Hf2 (C10 H6 F3 O2)6 (O H)2], 2C3 H7 N O'
_chemical_formula_moiety 'C60 H38 F18 Hf2 O14, 2(C3 H7 N O)'
_chemical_formula_sum 'C66 H52 F18 Hf2 N2 O16'
_chemical_formula_weight 1828.08
_chemical_name_systematic
;
Di-\m-hydroxido-bis[tris(4,4,4-trifluoro-1-phenylacetylacetonato-
\k^2^<i>O</i>,<i>O</i>')hafnium(IV)] dimethylformamide disolvate
;
_space_group_IT_number 14
_symmetry_cell_setting monoclinic
_symmetry_space_group_name_Hall '-P 2ybc'
_symmetry_space_group_name_H-M 'P 1 21/c 1'
_atom_sites_solution_hydrogens geom
_atom_sites_solution_primary direct
_atom_sites_solution_secondary difmap
_audit_creation_method 'WinGX routine CIF_UPDATE'
_cell_angle_alpha 90.000000
_cell_angle_beta 122.937(5)
_cell_angle_gamma 90.000000
_cell_formula_units_Z 2
_cell_length_a 12.4143(3)
_cell_length_b 19.244(5)
_cell_length_c 17.503(5)
_cell_measurement_reflns_used 9995
_cell_measurement_temperature 100(2)
_cell_measurement_theta_max 28.12
_cell_measurement_theta_min 2.88
_cell_volume 3509.4(14)
_computing_cell_refinement 'SAINT-Plus (Bruker, 2004)'
_computing_data_collection 'APEX2 (Bruker, 2005)'
_computing_data_reduction 'SAINT-Plus (Bruker, 2004)'
_computing_molecular_graphics 'DIAMOND (Brandenburg & Putz, 2005)'
_computing_publication_material 'WinGX (Farrugia, 1999)'
_computing_structure_refinement 'SHELXL97 (Sheldrick, 2008)'
_computing_structure_solution 'SIR92 (Altomare <i>et al.</i>, 1999)'
_diffrn_ambient_temperature 100(2)
_diffrn_measured_fraction_theta_full 0.997
_diffrn_measured_fraction_theta_max 0.997
_diffrn_measurement_device_type 'Bruker X8 APEXII 4K KappaCCD'
_diffrn_measurement_method '\w and \f scans'
_diffrn_radiation_monochromator graphite
_diffrn_radiation_source 'fine-focus sealed tube'
_diffrn_radiation_type MoK\a
_diffrn_radiation_wavelength 0.71069
_diffrn_reflns_av_R_equivalents 0.0496
_diffrn_reflns_limit_h_max 16
_diffrn_reflns_limit_h_min -16
_diffrn_reflns_limit_k_max 25
_diffrn_reflns_limit_k_min -25
_diffrn_reflns_limit_l_max 22
_diffrn_reflns_limit_l_min -23
_diffrn_reflns_number 41903
_diffrn_reflns_theta_full 28.33
_diffrn_reflns_theta_max 28.33
_diffrn_reflns_theta_min 2.97
_exptl_absorpt_coefficient_mu 3.071
_exptl_absorpt_correction_T_max .526
_exptl_absorpt_correction_T_min 0.431
_exptl_absorpt_correction_type multi-scan
_exptl_absorpt_process_details '(SADABS; Bruker, 2004)'
_exptl_crystal_colour colourless
_exptl_crystal_density_diffrn 1.73
_exptl_crystal_density_method 'not measured'
_exptl_crystal_description cuboid
_exptl_crystal_F_000 1792
_exptl_crystal_size_max 0.282
_exptl_crystal_size_mid 0.231
_exptl_crystal_size_min 0.209
_refine_diff_density_max 1.325
_refine_diff_density_min -0.968
_refine_ls_extinction_method none
_refine_ls_goodness_of_fit_ref 1.029
_refine_ls_hydrogen_treatment mixed
_refine_ls_matrix_type full
_refine_ls_number_constraints 1
_refine_ls_number_parameters 475
_refine_ls_number_reflns 8726
_refine_ls_number_restraints 1
_refine_ls_restrained_S_all 1.029
_refine_ls_R_factor_all 0.0468
_refine_ls_R_factor_gt 0.0304
_refine_ls_shift/su_max 0.004
_refine_ls_shift/su_mean 0
_refine_ls_structure_factor_coef Fsqd
_refine_ls_weighting_details 'calc w=1/[\s^2^(Fo^2^)+(0.0285P)^2^+4.2440P] where P=(Fo^2^+2Fc^2^)/3'
_refine_ls_weighting_scheme calc
_refine_ls_wR_factor_ref 0.072
_reflns_number_gt 6864
_reflns_number_total 8726
_reflns_threshold_expression I>2\s(I)
_cod_data_source_file pv2484.cif
_cod_data_source_block I
_cod_original_cell_volume 3509(2)
_cod_original_sg_symbol_H-M 'P 21/c'
_cod_database_code 2232911
_cod_database_fobs_code 2232911

loop_
_symmetry_equiv_pos_as_xyz
'x, y, z'
'-x, y+1/2, -z+1/2'
'-x, -y, -z'
'x, -y-1/2, z-1/2'

loop_
_atom_site_type_symbol
_atom_site_label
_atom_site_fract_x
_atom_site_fract_y
_atom_site_fract_z
_atom_site_U_iso_or_equiv
_atom_site_adp_type
_atom_site_calc_flag
_atom_site_refinement_flags
_atom_site_occupancy
C C1 0.5472(4) 0.7683(2) 0.4852(3) 0.0300(9) Uani d . 1
C C2 0.5889(4) 0.69251(18) 0.5092(2) 0.0229(8) Uani d . 1
C C3 0.6788(3) 0.67550(19) 0.5996(2) 0.0234(8) Uani d . 1
H H3 0.6964 0.7074 0.6465 0.028 Uiso calc R 1
C C4 0.7430(3) 0.6123(2) 0.6218(2) 0.0235(8) Uani d . 1
C C5 0.8546(3) 0.5979(2) 0.7159(2) 0.0261(8) Uani d . 1
C C6 0.9359(4) 0.5421(2) 0.7303(3) 0.0332(9) Uani d . 1
H H6 0.9175 0.5136 0.6803 0.04 Uiso calc R 1
C C7 1.0431(4) 0.5276(2) 0.8162(3) 0.0403(11) Uani d . 1
H H7 1.0991 0.4906 0.8246 0.048 Uiso calc R 1
C C8 1.0673(5) 0.5682(3) 0.8900(3) 0.0488(12) Uani d . 1
H H8 1.1394 0.5583 0.9492 0.059 Uiso calc R 1
C C9 0.9859(5) 0.6229(3) 0.8769(3) 0.0447(12) Uani d . 1
H H9 1.0019 0.6498 0.9276 0.054 Uiso calc R 1
C C10 0.8804(4) 0.6388(2) 0.7898(3) 0.0344(10) Uani d . 1
H H10 0.8268 0.6772 0.781 0.041 Uiso calc R 1
C C11 0.3785(4) 0.4208(2) 0.1663(3) 0.0335(10) Uani d . 1
C C12 0.3762(4) 0.47465(18) 0.2301(2) 0.0225(8) Uani d . 1
C C13 0.2820(3) 0.52375(18) 0.1939(2) 0.0233(8) Uani d . 1
H H13 0.2233 0.5263 0.1298 0.028 Uiso calc R 1
C C14 0.2716(3) 0.57057(17) 0.2511(2) 0.0174(7) Uani d . 1
C C15 0.1616(3) 0.61903(18) 0.2168(2) 0.0197(7) Uani d . 1
C C16 0.1675(4) 0.66931(19) 0.2764(3) 0.0267(8) Uani d . 1
H H16 0.2405 0.6717 0.337 0.032 Uiso calc R 1
C C17 0.0675(4) 0.7157(2) 0.2477(3) 0.0377(10) Uani d . 1
H H17 0.0722 0.7505 0.2879 0.045 Uiso calc R 1
C C18 -0.0389(4) 0.7110(2) 0.1603(3) 0.0449(12) Uani d . 1
H H18 -0.109 0.7417 0.1412 0.054 Uiso calc R 1
C C19 -0.0453(4) 0.6628(2) 0.1004(3) 0.0420(11) Uani d . 1
H H19 -0.1182 0.6612 0.0397 0.05 Uiso calc R 1
C C20 0.0543(3) 0.6165(2) 0.1283(2) 0.0279(8) Uani d . 1
H H20 0.0496 0.5829 0.0869 0.033 Uiso calc R 1
C C21 0.6419(4) 0.6077(2) 0.2317(3) 0.0332(9) Uani d . 1
C C22 0.6666(4) 0.56527(19) 0.3136(2) 0.0242(8) Uani d . 1
C C23 0.7556(4) 0.5129(2) 0.3462(3) 0.0279(8) Uani d . 1
H H23 0.8017 0.504 0.3182 0.033 Uiso calc R 1
C C24 0.7798(3) 0.47168(18) 0.4211(2) 0.0204(7) Uani d . 1
C C25 0.8870(3) 0.42024(18) 0.4640(2) 0.0210(7) Uani d . 1
C C26 0.9601(4) 0.4044(2) 0.4279(3) 0.0337(9) Uani d . 1
H H26 0.9425 0.4266 0.3738 0.04 Uiso calc R 1
C C27 1.0581(4) 0.3563(2) 0.4706(3) 0.0401(11) Uani d . 1
H H27 1.1081 0.3462 0.4459 0.048 Uiso calc R 1
C C28 1.0843(4) 0.3230(2) 0.5477(3) 0.0366(10) Uani d . 1
H H28 1.151 0.2894 0.5757 0.044 Uiso calc R 1
C C29 1.0127(4) 0.3387(2) 0.5849(3) 0.0318(9) Uani d . 1
H H29 1.031 0.3163 0.639 0.038 Uiso calc R 1
C C30 0.9153(4) 0.3868(2) 0.5430(3) 0.0259(8) Uani d . 1
H H30 0.8666 0.3973 0.5687 0.031 Uiso calc R 1
C C31 0.6169(4) 0.31446(19) 0.4081(3) 0.0264(8) Uani d . 1
H H31 0.5679 0.3489 0.3634 0.032 Uiso calc R 1
C C32 0.7378(5) 0.2081(2) 0.4479(3) 0.0432(11) Uani d . 1
H H32A 0.7447 0.2167 0.5056 0.065 Uiso calc R 1
H H32B 0.8236 0.209 0.4581 0.065 Uiso calc R 1
H H32C 0.6986 0.1625 0.4241 0.065 Uiso calc R 1
C C33 0.6361(5) 0.2557(3) 0.2929(3) 0.0524(14) Uani d . 1
H H33A 0.578 0.293 0.2544 0.079 Uiso calc R 1
H H33B 0.597 0.2106 0.2664 0.079 Uiso calc R 1
H H33C 0.7176 0.2599 0.2967 0.079 Uiso calc R 1
N N1 0.6595(3) 0.26113(16) 0.3833(2) 0.0285(7) Uani d . 1
O O1 0.5438(2) 0.65377(12) 0.44087(15) 0.0214(5) Uani d . 1
O O2 0.7170(2) 0.56513(13) 0.56345(16) 0.0221(5) Uani d . 1
O O3 0.4665(2) 0.46540(12) 0.31343(15) 0.0206(5) Uani d . 1
O O4 0.3564(2) 0.57330(12) 0.33550(15) 0.0195(5) Uani d . 1
O O5 0.5958(2) 0.58469(12) 0.34167(16) 0.0221(5) Uani d . 1
O O6 0.7133(2) 0.47712(12) 0.45494(16) 0.0191(5) Uani d . 1
O O7 0.5352(2) 0.44652(12) 0.48937(16) 0.0171(5) Uani d D 1
O O8 0.6357(2) 0.32287(13) 0.48407(17) 0.0253(6) Uani d . 1
F F1 0.5519(3) 0.80248(12) 0.55312(15) 0.0458(7) Uani d . 1
F F2 0.6313(3) 0.80097(12) 0.47024(18) 0.0461(7) Uani d . 1
F F3 0.4326(2) 0.77581(11) 0.41168(15) 0.0343(5) Uani d . 1
F F4 0.3554(3) 0.35768(12) 0.18342(19) 0.0472(7) Uani d . 1
F F5 0.4918(2) 0.41859(13) 0.17586(17) 0.0420(6) Uani d . 1
F F6 0.2911(3) 0.43385(16) 0.07841(16) 0.0641(9) Uani d . 1
F F7 0.5246(3) 0.59463(14) 0.15994(16) 0.0494(7) Uani d . 1
F F8 0.6486(3) 0.67553(13) 0.24721(17) 0.0448(6) Uani d . 1
F F9 0.7245(3) 0.59400(14) 0.20724(18) 0.0505(7) Uani d . 1
Hf Hf1 0.547988(13) 0.538181(7) 0.432516(9) 0.01636(5) Uani d . 1
H H1A 0.572(4) 0.4128(15) 0.492(3) 0.039(14) Uiso d D 1

loop_
_atom_site_aniso_label
_atom_site_aniso_U_11
_atom_site_aniso_U_22
_atom_site_aniso_U_33
_atom_site_aniso_U_12
_atom_site_aniso_U_13
_atom_site_aniso_U_23
C1 0.042(2) 0.027(2) 0.0213(18) -0.0132(18) 0.0173(18) -0.0075(16)
C2 0.026(2) 0.0212(18) 0.0303(19) -0.0097(15) 0.0213(17) -0.0065(15)
C3 0.0222(19) 0.032(2) 0.0174(16) -0.0139(16) 0.0114(15) -0.0107(15)
C4 0.0195(18) 0.031(2) 0.0223(17) -0.0119(16) 0.0130(15) -0.0047(16)
C5 0.0178(18) 0.040(2) 0.0160(17) -0.0118(16) 0.0062(15) -0.0041(15)
C6 0.029(2) 0.039(2) 0.029(2) -0.0104(19) 0.0140(18) -0.0004(18)
C7 0.029(2) 0.044(3) 0.036(2) -0.0053(19) 0.0093(19) 0.010(2)
C8 0.039(3) 0.054(3) 0.033(2) -0.015(2) 0.006(2) 0.004(2)
C9 0.046(3) 0.050(3) 0.023(2) -0.018(2) 0.009(2) -0.006(2)
C10 0.030(2) 0.044(2) 0.0231(19) -0.0135(19) 0.0105(18) -0.0076(18)
C11 0.031(2) 0.038(2) 0.0208(19) 0.0041(19) 0.0073(17) -0.0106(17)
C12 0.025(2) 0.0217(19) 0.0210(17) -0.0046(15) 0.0130(16) -0.0087(14)
C13 0.0211(19) 0.028(2) 0.0150(16) 0.0020(15) 0.0061(14) -0.0025(14)
C14 0.0150(17) 0.0162(16) 0.0195(16) -0.0015(13) 0.0084(14) 0.0015(13)
C15 0.0176(17) 0.0212(18) 0.0208(16) 0.0015(14) 0.0107(15) 0.0038(14)
C16 0.028(2) 0.031(2) 0.0246(18) 0.0110(17) 0.0165(17) 0.0087(16)
C17 0.044(3) 0.041(2) 0.039(2) 0.020(2) 0.029(2) 0.012(2)
C18 0.034(3) 0.053(3) 0.050(3) 0.025(2) 0.024(2) 0.018(2)
C19 0.020(2) 0.052(3) 0.037(2) 0.010(2) 0.0046(19) 0.012(2)
C20 0.0206(19) 0.031(2) 0.0250(18) -0.0009(16) 0.0075(16) 0.0002(17)
C21 0.032(2) 0.043(3) 0.030(2) 0.0046(19) 0.0197(19) 0.0102(19)
C22 0.030(2) 0.0272(19) 0.0199(17) -0.0069(16) 0.0164(17) 0.0021(15)
C23 0.030(2) 0.035(2) 0.028(2) 0.0038(17) 0.0213(18) 0.0071(17)
C24 0.0179(17) 0.0237(19) 0.0191(16) -0.0057(14) 0.0097(14) -0.0035(14)
C25 0.0179(18) 0.0194(18) 0.0278(18) -0.0038(14) 0.0139(16) -0.0030(15)
C26 0.037(2) 0.031(2) 0.049(3) 0.0023(18) 0.033(2) 0.0047(19)
C27 0.042(3) 0.030(2) 0.069(3) 0.0055(19) 0.043(3) 0.004(2)
C28 0.026(2) 0.026(2) 0.059(3) 0.0033(17) 0.024(2) 0.004(2)
C29 0.025(2) 0.032(2) 0.037(2) 0.0018(17) 0.0169(19) 0.0030(18)
C30 0.0201(19) 0.028(2) 0.0292(19) -0.0006(16) 0.0131(16) -0.0016(17)
C31 0.028(2) 0.0212(19) 0.033(2) 0.0055(16) 0.0193(18) 0.0017(16)
C32 0.050(3) 0.032(2) 0.042(3) 0.017(2) 0.021(2) -0.001(2)
C33 0.083(4) 0.047(3) 0.048(3) 0.025(3) 0.049(3) 0.008(2)
N1 0.0352(19) 0.0240(17) 0.0325(17) 0.0077(14) 0.0223(16) 0.0009(14)
O1 0.0303(14) 0.0155(12) 0.0202(12) -0.0092(10) 0.0149(11) -0.0039(10)
O2 0.0161(13) 0.0287(13) 0.0181(12) -0.0070(10) 0.0072(10) -0.0047(10)
O3 0.0205(13) 0.0201(12) 0.0169(11) 0.0018(10) 0.0073(10) -0.0016(10)
O4 0.0180(13) 0.0199(12) 0.0192(12) 0.0006(10) 0.0092(10) -0.0031(10)
O5 0.0250(14) 0.0234(13) 0.0221(12) -0.0002(11) 0.0155(11) 0.0030(10)
O6 0.0188(13) 0.0224(13) 0.0199(12) 0.0008(10) 0.0130(10) 0.0025(10)
O7 0.0170(13) 0.0179(13) 0.0189(12) 0.0002(10) 0.0113(10) 0.0013(10)
O8 0.0284(15) 0.0238(13) 0.0259(13) -0.0015(11) 0.0162(12) -0.0021(11)
F1 0.075(2) 0.0270(13) 0.0293(13) 0.0005(12) 0.0248(14) -0.0080(10)
F2 0.0503(17) 0.0319(13) 0.0557(16) -0.0103(12) 0.0285(14) 0.0114(12)
F3 0.0451(15) 0.0229(12) 0.0314(12) -0.0004(10) 0.0186(12) -0.0015(10)
F4 0.0547(17) 0.0318(13) 0.0639(18) -0.0097(12) 0.0380(15) -0.0225(13)
F5 0.0423(15) 0.0498(16) 0.0424(14) -0.0010(12) 0.0285(13) -0.0169(12)
F6 0.066(2) 0.072(2) 0.0230(13) 0.0296(16) 0.0041(13) -0.0179(13)
F7 0.0449(16) 0.0691(19) 0.0260(13) -0.0045(14) 0.0138(12) 0.0138(12)
F8 0.0593(18) 0.0378(15) 0.0450(15) 0.0059(12) 0.0334(14) 0.0191(12)
F9 0.0599(18) 0.0659(18) 0.0527(16) 0.0217(14) 0.0480(15) 0.0306(14)
Hf1 0.01553(8) 0.01823(8) 0.01458(7) -0.00176(6) 0.00772(6) -0.00041(6)

loop_
_atom_type_symbol
_atom_type_description
_atom_type_scat_dispersion_real
_atom_type_scat_dispersion_imag
_atom_type_scat_source
C C 0.0033 0.0016 'International Tables Vol C Tables 4.2.6.8 and 6.1.1.4'
H H 0 0 'International Tables Vol C Tables 4.2.6.8 and 6.1.1.4'
N N 0.0061 0.0033 'International Tables Vol C Tables 4.2.6.8 and 6.1.1.4'
O O 0.0106 0.006 'International Tables Vol C Tables 4.2.6.8 and 6.1.1.4'
F F 0.0171 0.0103 'International Tables Vol C Tables 4.2.6.8 and 6.1.1.4'
Cl Cl 0.1484 0.1585 'International Tables Vol C Tables 4.2.6.8 and 6.1.1.4'
Hf Hf -0.583 6.1852 'International Tables Vol C Tables 4.2.6.8 and 6.1.1.4'

loop_
_geom_angle_atom_site_label_1
_geom_angle_atom_site_label_2
_geom_angle_atom_site_label_3
_geom_angle_site_symmetry_1
_geom_angle_site_symmetry_3
_geom_angle
F3 C1 F1 . . 108.7(3)
F3 C1 F2 . . 107.3(3)
F1 C1 F2 . . 106.2(3)
F3 C1 C2 . . 113.6(3)
F1 C1 C2 . . 112.5(3)
F2 C1 C2 . . 108.2(3)
O1 C2 C3 . . 127.7(3)
O1 C2 C1 . . 113.4(3)
C3 C2 C1 . . 118.6(3)
C4 C3 C2 . . 120.5(3)
C4 C3 H3 . . 119.8
C2 C3 H3 . . 119.8
O2 C4 C3 . . 123.0(3)
O2 C4 C5 . . 115.6(3)
C3 C4 C5 . . 121.2(3)
C10 C5 C6 . . 119.2(4)
C10 C5 C4 . . 121.7(4)
C6 C5 C4 . . 119.1(3)
C7 C6 C5 . . 121.3(4)
C7 C6 H6 . . 119.3
C5 C6 H6 . . 119.3
C6 C7 C8 . . 119.2(5)
C6 C7 H7 . . 120.4
C8 C7 H7 . . 120.4
C9 C8 C7 . . 120.0(4)
C9 C8 H8 . . 120
C7 C8 H8 . . 120
C8 C9 C10 . . 120.7(4)
C8 C9 H9 . . 119.6
C10 C9 H9 . . 119.6
C5 C10 C9 . . 119.5(4)
C5 C10 H10 . . 120.2
C9 C10 H10 . . 120.2
F4 C11 F5 . . 106.8(3)
F4 C11 F6 . . 107.0(3)
F5 C11 F6 . . 107.0(3)
F4 C11 C12 . . 111.3(3)
F5 C11 C12 . . 111.7(3)
F6 C11 C12 . . 112.7(3)
O3 C12 C13 . . 128.8(3)
O3 C12 C11 . . 112.5(3)
C13 C12 C11 . . 118.7(3)
C12 C13 C14 . . 120.1(3)
C12 C13 H13 . . 120
C14 C13 H13 . . 120
O4 C14 C13 . . 121.2(3)
O4 C14 C15 . . 116.4(3)
C13 C14 C15 . . 122.4(3)
C20 C15 C16 . . 119.1(3)
C20 C15 C14 . . 122.9(3)
C16 C15 C14 . . 118.0(3)
C17 C16 C15 . . 120.2(4)
C17 C16 H16 . . 119.9
C15 C16 H16 . . 119.9
C18 C17 C16 . . 119.4(4)
C18 C17 H17 . . 120.3
C16 C17 H17 . . 120.3
C19 C18 C17 . . 121.1(4)
C19 C18 H18 . . 119.5
C17 C18 H18 . . 119.5
C18 C19 C20 . . 119.9(4)
C18 C19 H19 . . 120.1
C20 C19 H19 . . 120.1
C19 C20 C15 . . 120.2(4)
C19 C20 H20 . . 119.9
C15 C20 H20 . . 119.9
F8 C21 F7 . . 107.1(3)
F8 C21 F9 . . 106.7(3)
F7 C21 F9 . . 107.3(3)
F8 C21 C22 . . 112.0(3)
F7 C21 C22 . . 110.0(3)
F9 C21 C22 . . 113.4(3)
O5 C22 C23 . . 128.6(3)
O5 C22 C21 . . 112.1(3)
C23 C22 C21 . . 119.3(3)
C22 C23 C24 . . 120.9(3)
C22 C23 H23 . . 119.5
C24 C23 H23 . . 119.5
O6 C24 C23 . . 121.8(3)
O6 C24 C25 . . 117.0(3)
C23 C24 C25 . . 121.2(3)
C30 C25 C26 . . 118.5(3)
C30 C25 C24 . . 118.8(3)
C26 C25 C24 . . 122.7(3)
C27 C26 C25 . . 120.0(4)
C27 C26 H26 . . 120
C25 C26 H26 . . 120
C28 C27 C26 . . 121.2(4)
C28 C27 H27 . . 119.4
C26 C27 H27 . . 119.4
C27 C28 C29 . . 119.4(4)
C27 C28 H28 . . 120.3
C29 C28 H28 . . 120.3
C30 C29 C28 . . 119.8(4)
C30 C29 H29 . . 120.1
C28 C29 H29 . . 120.1
C29 C30 C25 . . 121.1(4)
C29 C30 H30 . . 119.5
C25 C30 H30 . . 119.5
O8 C31 N1 . . 125.4(4)
O8 C31 H31 . . 117.3
N1 C31 H31 . . 117.3
N1 C32 H32A . . 109.5
N1 C32 H32B . . 109.5
H32A C32 H32B . . 109.5
N1 C32 H32C . . 109.5
H32A C32 H32C . . 109.5
H32B C32 H32C . . 109.5
N1 C33 H33A . . 109.5
N1 C33 H33B . . 109.5
H33A C33 H33B . . 109.5
N1 C33 H33C . . 109.5
H33A C33 H33C . . 109.5
H33B C33 H33C . . 109.5
C31 N1 C32 . . 120.6(3)
C31 N1 C33 . . 122.2(3)
C32 N1 C33 . . 117.1(3)
C2 O1 Hf1 . . 129.9(2)
C4 O2 Hf1 . . 134.3(2)
C12 O3 Hf1 . . 130.1(2)
C14 O4 Hf1 . . 140.4(2)
C22 O5 Hf1 . . 133.1(2)
C24 O6 Hf1 . . 138.4(2)
Hf1 O7 Hf1 . 3_666 112.34(11)
Hf1 O7 H1A . . 123(3)
Hf1 O7 H1A 3_666 . 124(3)
O7 Hf1 O7 . 3_666 67.66(11)
O7 Hf1 O4 . . 107.84(9)
O7 Hf1 O4 3_666 . 75.48(9)
O7 Hf1 O2 . . 88.79(9)
O7 Hf1 O2 3_666 . 79.46(10)
O4 Hf1 O2 . . 141.33(9)
O7 Hf1 O5 . . 145.64(9)
O7 Hf1 O5 3_666 . 146.39(9)
O4 Hf1 O5 . . 85.28(9)
O2 Hf1 O5 . . 100.53(9)
O7 Hf1 O6 . . 76.60(9)
O7 Hf1 O6 3_666 . 133.34(9)
O4 Hf1 O6 . . 146.29(9)
O2 Hf1 O6 . . 70.56(9)
O5 Hf1 O6 . . 75.60(9)
O7 Hf1 O1 . . 143.71(9)
O7 Hf1 O1 3_666 . 77.53(9)
O4 Hf1 O1 . . 71.51(9)
O2 Hf1 O1 . . 74.67(9)
O5 Hf1 O1 . . 70.26(9)
O6 Hf1 O1 . . 124.85(9)
O7 Hf1 O3 . . 78.55(9)
O7 Hf1 O3 3_666 . 123.38(9)
O4 Hf1 O3 . . 73.49(9)
O2 Hf1 O3 . . 145.08(9)
O5 Hf1 O3 . . 75.02(9)
O6 Hf1 O3 . . 74.86(9)
O1 Hf1 O3 . . 131.92(8)
O7 Hf1 Hf1 . 3_666 34.39(7)
O7 Hf1 Hf1 3_666 3_666 33.27(6)
O4 Hf1 Hf1 . 3_666 91.64(7)
O2 Hf1 Hf1 . 3_666 82.86(7)
O5 Hf1 Hf1 . 3_666 176.54(7)
O6 Hf1 Hf1 . 3_666 106.36(6)
O1 Hf1 Hf1 . 3_666 110.26(6)
O3 Hf1 Hf1 . 3_666 102.61(6)

loop_
_geom_bond_atom_site_label_1
_geom_bond_atom_site_label_2
_geom_bond_site_symmetry_2
_geom_bond_distance
C1 F3 . 1.307(5)
C1 F1 . 1.331(4)
C1 F2 . 1.360(4)
C1 C2 . 1.529(5)
C2 O1 . 1.253(4)
C2 C3 . 1.392(5)
C3 C4 . 1.389(5)
C3 H3 . 0.95
C4 O2 . 1.269(4)
C4 C5 . 1.493(5)
C5 C10 . 1.394(5)
C5 C6 . 1.398(6)
C6 C7 . 1.391(6)
C6 H6 . 0.95
C7 C8 . 1.394(7)
C7 H7 . 0.95
C8 C9 . 1.390(7)
C8 H8 . 0.95
C9 C10 . 1.401(6)
C9 H9 . 0.95
C10 H10 . 0.95
C11 F4 . 1.320(5)
C11 F5 . 1.323(5)
C11 F6 . 1.339(4)
C11 C12 . 1.535(5)
C12 O3 . 1.279(4)
C12 C13 . 1.362(5)
C13 C14 . 1.404(5)
C13 H13 . 0.95
C14 O4 . 1.266(4)
C14 C15 . 1.484(5)
C15 C20 . 1.390(5)
C15 C16 . 1.396(5)
C16 C17 . 1.383(5)
C16 H16 . 0.95
C17 C18 . 1.377(6)
C17 H17 . 0.95
C18 C19 . 1.370(6)
C18 H18 . 0.95
C19 C20 . 1.379(5)
C19 H19 . 0.95
C20 H20 . 0.95
C21 F8 . 1.327(5)
C21 F7 . 1.331(5)
C21 F9 . 1.335(4)
C21 C22 . 1.529(5)
C22 O5 . 1.274(4)
C22 C23 . 1.370(5)
C23 C24 . 1.418(5)
C23 H23 . 0.95
C24 O6 . 1.255(4)
C24 C25 . 1.492(5)
C25 C30 . 1.386(5)
C25 C26 . 1.393(5)
C26 C27 . 1.381(6)
C26 H26 . 0.95
C27 C28 . 1.362(6)
C27 H27 . 0.95
C28 C29 . 1.392(6)
C28 H28 . 0.95
C29 C30 . 1.376(5)
C29 H29 . 0.95
C30 H30 . 0.95
C31 O8 . 1.229(4)
C31 N1 . 1.330(4)
C31 H31 . 0.95
C32 N1 . 1.439(5)
C32 H32A . 0.98
C32 H32B . 0.98
C32 H32C . 0.98
C33 N1 . 1.451(5)
C33 H33A . 0.98
C33 H33B . 0.98
C33 H33C . 0.98
O1 Hf1 . 2.232(2)
O2 Hf1 . 2.167(2)
O3 Hf1 . 2.244(2)
O4 Hf1 . 2.146(2)
O5 Hf1 . 2.170(2)
O6 Hf1 . 2.207(2)
O7 Hf1 . 2.073(2)
O7 Hf1 3_666 2.135(2)
O7 H1A . 0.780(19)
Hf1 O7 3_666 2.135(2)
Hf1 Hf1 3_666 3.4958(8)

loop_
_geom_hbond_atom_site_label_D
_geom_hbond_atom_site_label_H
_geom_hbond_atom_site_label_A
_geom_hbond_distance_DH
_geom_hbond_distance_HA
_geom_hbond_distance_DA
_geom_hbond_angle_DHA
O7 H1A O8 0.780(19) 1.94(2) 2.712(3) 171(5)

loop_
_geom_torsion_atom_site_label_1
_geom_torsion_atom_site_label_2
_geom_torsion_atom_site_label_3
_geom_torsion_atom_site_label_4
_geom_torsion_site_symmetry_1
_geom_torsion_site_symmetry_4
_geom_torsion
F3 C1 C2 O1 . . 31.8(4)
F1 C1 C2 O1 . . 155.8(3)
F2 C1 C2 O1 . . -87.2(4)
F3 C1 C2 C3 . . -154.2(3)
F1 C1 C2 C3 . . -30.2(5)
F2 C1 C2 C3 . . 86.8(4)
O1 C2 C3 C4 . . 9.1(6)
C1 C2 C3 C4 . . -163.9(3)
C2 C3 C4 O2 . . -5.8(5)
C2 C3 C4 C5 . . 169.7(3)
O2 C4 C5 C10 . . -168.6(3)
C3 C4 C5 C10 . . 15.6(5)
O2 C4 C5 C6 . . 11.8(5)
C3 C4 C5 C6 . . -164.0(3)
C10 C5 C6 C7 . . -1.3(6)
C4 C5 C6 C7 . . 178.3(3)
C5 C6 C7 C8 . . 2.2(6)
C6 C7 C8 C9 . . -1.0(7)
C7 C8 C9 C10 . . -1.1(7)
C6 C5 C10 C9 . . -0.8(6)
C4 C5 C10 C9 . . 179.6(4)
C8 C9 C10 C5 . . 2.0(6)
F4 C11 C12 O3 . . 65.1(4)
F5 C11 C12 O3 . . -54.1(5)
F6 C11 C12 O3 . . -174.6(3)
F4 C11 C12 C13 . . -114.0(4)
F5 C11 C12 C13 . . 126.8(4)
F6 C11 C12 C13 . . 6.2(6)
O3 C12 C13 C14 . . -3.6(6)
C11 C12 C13 C14 . . 175.4(3)
C12 C13 C14 O4 . . 7.8(5)
C12 C13 C14 C15 . . -172.0(3)
O4 C14 C15 C20 . . -172.3(3)
C13 C14 C15 C20 . . 7.4(5)
O4 C14 C15 C16 . . 8.0(5)
C13 C14 C15 C16 . . -172.3(3)
C20 C15 C16 C17 . . 0.3(5)
C14 C15 C16 C17 . . 180.0(3)
C15 C16 C17 C18 . . 1.2(6)
C16 C17 C18 C19 . . -2.4(7)
C17 C18 C19 C20 . . 2.0(7)
C18 C19 C20 C15 . . -0.5(7)
C16 C15 C20 C19 . . -0.7(6)
C14 C15 C20 C19 . . 179.7(4)
F8 C21 C22 O5 . . 52.0(4)
F7 C21 C22 O5 . . -67.0(4)
F9 C21 C22 O5 . . 172.8(3)
F8 C21 C22 C23 . . -129.0(4)
F7 C21 C22 C23 . . 112.0(4)
F9 C21 C22 C23 . . -8.2(5)
O5 C22 C23 C24 . . -0.2(7)
C21 C22 C23 C24 . . -179.0(3)
C22 C23 C24 O6 . . 6.7(6)
C22 C23 C24 C25 . . -172.7(3)
O6 C24 C25 C30 . . -6.3(5)
C23 C24 C25 C30 . . 173.0(3)
O6 C24 C25 C26 . . 173.7(3)
C23 C24 C25 C26 . . -6.9(5)
C30 C25 C26 C27 . . 0.0(6)
C24 C25 C26 C27 . . -180.0(4)
C25 C26 C27 C28 . . 0.8(7)
C26 C27 C28 C29 . . -1.2(7)
C27 C28 C29 C30 . . 0.9(6)
C28 C29 C30 C25 . . -0.1(6)
C26 C25 C30 C29 . . -0.4(6)
C24 C25 C30 C29 . . 179.7(3)
O8 C31 N1 C32 . . -2.1(6)
O8 C31 N1 C33 . . -178.3(4)
C3 C2 O1 Hf1 . . 15.9(5)
C1 C2 O1 Hf1 . . -170.8(2)
C3 C4 O2 Hf1 . . -24.7(5)
C5 C4 O2 Hf1 . . 159.6(2)
C13 C12 O3 Hf1 . . -18.8(6)
C11 C12 O3 Hf1 . . 162.2(2)
C13 C14 O4 Hf1 . . 13.5(6)
C15 C14 O4 Hf1 . . -166.8(2)
C23 C22 O5 Hf1 . . -13.5(6)
C21 C22 O5 Hf1 . . 165.4(2)
C23 C24 O6 Hf1 . . 0.2(5)
C25 C24 O6 Hf1 . . 179.5(2)
Hf1 O7 Hf1 O7 3_666 3_666 0
Hf1 O7 Hf1 O4 3_666 . -65.36(13)
Hf1 O7 Hf1 O2 3_666 . 79.09(12)
Hf1 O7 Hf1 O5 3_666 . -173.87(12)
Hf1 O7 Hf1 O6 3_666 . 149.39(13)
Hf1 O7 Hf1 O1 3_666 . 17.5(2)
Hf1 O7 Hf1 O3 3_666 . -133.65(12)
C14 O4 Hf1 O7 . . -95.4(4)
C14 O4 Hf1 O7 . 3_666 -155.6(4)
C14 O4 Hf1 O2 . . 153.1(3)
C14 O4 Hf1 O5 . . 52.2(3)
C14 O4 Hf1 O6 . . -2.8(4)
C14 O4 Hf1 O1 . . 122.9(4)
C14 O4 Hf1 O3 . . -23.6(3)
C14 O4 Hf1 Hf1 . 3_666 -126.3(3)
C4 O2 Hf1 O7 . . -113.9(3)
C4 O2 Hf1 O7 . 3_666 -46.4(3)
C4 O2 Hf1 O4 . . 3.8(4)
C4 O2 Hf1 O5 . . 99.4(3)
C4 O2 Hf1 O6 . . 169.9(3)
C4 O2 Hf1 O1 . . 33.5(3)
C4 O2 Hf1 O3 . . 178.3(3)
C4 O2 Hf1 Hf1 . 3_666 -79.9(3)
C22 O5 Hf1 O7 . . -23.2(4)
C22 O5 Hf1 O7 . 3_666 167.1(3)
C22 O5 Hf1 O4 . . -138.3(3)
C22 O5 Hf1 O2 . . 80.3(3)
C22 O5 Hf1 O6 . . 13.7(3)
C22 O5 Hf1 O1 . . 149.7(3)
C22 O5 Hf1 O3 . . -64.1(3)
C24 O6 Hf1 O7 . . 151.9(3)
C24 O6 Hf1 O7 . 3_666 -167.7(3)
C24 O6 Hf1 O4 . . 49.8(4)
C24 O6 Hf1 O2 . . -114.6(3)
C24 O6 Hf1 O5 . . -7.7(3)
C24 O6 Hf1 O1 . . -60.5(3)
C24 O6 Hf1 O3 . . 70.4(3)
C24 O6 Hf1 Hf1 . 3_666 169.4(3)
C2 O1 Hf1 O7 . . 38.1(4)
C2 O1 Hf1 O7 . 3_666 54.6(3)
C2 O1 Hf1 O4 . . 133.2(3)
C2 O1 Hf1 O2 . . -27.7(3)
C2 O1 Hf1 O5 . . -135.2(3)
C2 O1 Hf1 O6 . . -80.1(3)
C2 O1 Hf1 O3 . . 178.6(3)
C2 O1 Hf1 Hf1 . 3_666 48.5(3)
C12 O3 Hf1 O7 . . 136.6(3)
C12 O3 Hf1 O7 . 3_666 83.4(3)
C12 O3 Hf1 O4 . . 23.9(3)
C12 O3 Hf1 O2 . . -152.5(3)
C12 O3 Hf1 O5 . . -65.5(3)
C12 O3 Hf1 O6 . . -144.3(3)
C12 O3 Hf1 O1 . . -20.8(3)
C12 O3 Hf1 Hf1 . 3_666 111.9(3)
